data_4060080
loop_
_publ_author_name
'Osipov, Alexander L.'
'Gerdov, Sergei M.'
'Kuz'mina, Lyudmila G.'
'Howard, Judith A. K.'
'Nikonov, Georgii I.'

_publ_section_title
;
Syntheses and X-ray Diffraction Studies of Half-Sandwich 
Hydridosilyl Complexes of Ruthenium
;
_journal_issue 4
_journal_name_full Organometallics
_journal_page_first 587
_journal_page_last 602
_journal_paper_doi 10.1021/om0495271
_journal_volume 24
_journal_year 2005
_chemical_formula_sum 'C17 H33 Cl4 P Ru Si'
_chemical_formula_weight 539.36
_chemical_name_systematic
;
(pentamethylcyclopentadienyl)(diisopropylmethylphosphine)
(chloro)(trichlorosilyl)ruthenium hydride
;
_space_group_IT_number 14
_symmetry_cell_setting monoclinic
_symmetry_space_group_name_Hall '-P 2yn'
_symmetry_space_group_name_H-M 'P 1 21/n 1'
_atom_sites_solution_hydrogens geom
_atom_sites_solution_primary direct
_atom_sites_solution_secondary difmap
_cell_angle_alpha 90.00
_cell_angle_beta 96.0130(10)
_cell_angle_gamma 90.00
_cell_formula_units_Z 4
_cell_length_a 8.8721(3)
_cell_length_b 15.0898(5)
_cell_length_c 17.1508(6)
_cell_measurement_reflns_used 3397
_cell_measurement_temperature 123(2)
_cell_measurement_theta_max 29632
_cell_measurement_theta_min 2.486
_cell_volume 2283.49(13)
_diffrn_ambient_temperature 123(2)
_diffrn_detector_area_resol_mean ?
_diffrn_measurement_device_type ?
_diffrn_measurement_method ?
_diffrn_radiation_monochromator graphite
_diffrn_radiation_source 'fine-focus sealed tube'
_diffrn_radiation_type MoK\a
_diffrn_radiation_wavelength 0.71073
_diffrn_reflns_av_R_equivalents 0.0336
_diffrn_reflns_av_sigmaI/netI 0.0484
_diffrn_reflns_limit_h_max 11
_diffrn_reflns_limit_h_min -11
_diffrn_reflns_limit_k_max 20
_diffrn_reflns_limit_k_min -19
_diffrn_reflns_limit_l_max 22
_diffrn_reflns_limit_l_min -22
_diffrn_reflns_number 13056
_diffrn_reflns_theta_max 28.50
_diffrn_reflns_theta_min 1.80
_diffrn_standards_decay_% ?
_diffrn_standards_interval_count ?
_diffrn_standards_interval_time ?
_diffrn_standards_number ?
_exptl_absorpt_coefficient_mu 1.277
_exptl_absorpt_correction_T_max 0.9273
_exptl_absorpt_correction_T_min 0.7492
_exptl_absorpt_correction_type ?
_exptl_absorpt_process_details ?
_exptl_crystal_colour ?
_exptl_crystal_density_diffrn 1.569
_exptl_crystal_density_meas ?
_exptl_crystal_density_method 'not measured'
_exptl_crystal_description ?
_exptl_crystal_F_000 1104
_exptl_crystal_size_max 0.24
_exptl_crystal_size_mid 0.20
_exptl_crystal_size_min 0.06
_refine_ls_extinction_coef ?
_refine_ls_extinction_method none
_refine_ls_goodness_of_fit_ref 1.074
_refine_ls_hydrogen_treatment mixed
_refine_ls_matrix_type full
_refine_ls_number_parameters 349
_refine_ls_number_reflns 5636
_refine_ls_number_restraints 1
_refine_ls_restrained_S_all 1.077
_refine_ls_R_factor_all 0.0463
_refine_ls_R_factor_gt 0.0361
_refine_ls_shift/su_max 0.008
_refine_ls_shift/su_mean 0.000
_refine_ls_structure_factor_coef Fsqd
_refine_ls_weighting_details 'calc w=1/[\s^2^(Fo^2^)+(0.0374P)^2^+1.5766P] where P=(Fo^2^+2Fc^2^)/3'
_refine_ls_weighting_scheme calc
_refine_ls_wR_factor_gt 0.0798
_refine_ls_wR_factor_ref 0.0878
_reflns_number_gt 4766
_reflns_number_total 5636
_reflns_threshold_expression >2sigma(I)
_cod_original_sg_symbol_H-M P2(1)/n
_cod_database_code 4060080

loop_
_symmetry_equiv_pos_as_xyz
'x, y, z'
'-x+1/2, y+1/2, -z+1/2'
'-x, -y, -z'
'x-1/2, -y-1/2, z-1/2'

loop_
_atom_site_label
_atom_site_type_symbol
_atom_site_fract_x
_atom_site_fract_y
_atom_site_fract_z
_atom_site_U_iso_or_equiv
_atom_site_adp_type
_atom_site_occupancy
_atom_site_symmetry_multiplicity
_atom_site_calc_flag
_atom_site_refinement_flags
_atom_site_disorder_assembly
_atom_site_disorder_group
Ru1 Ru 0.87691(3) 0.392407(15) 0.238957(13) 0.01106(7) Uani 1 1 d D . .
Si1 Si 0.99986(9) 0.31950(5) 0.14509(5) 0.01510(17) Uani 1 1 d . . .
P1 P 0.96040(9) 0.31150(5) 0.35381(5) 0.01450(16) Uani 1 1 d . . .
Cl1 Cl 0.69728(8) 0.27339(5) 0.21246(5) 0.02062(16) Uani 1 1 d . . .
Cl2 Cl 1.20359(9) 0.37560(5) 0.11663(5) 0.02243(17) Uani 1 1 d . . .
Cl3 Cl 1.06607(10) 0.18687(5) 0.15895(5) 0.02528(18) Uani 1 1 d . . .
Cl4 Cl 0.87861(9) 0.31240(5) 0.03408(4) 0.02386(17) Uani 1 1 d . . .
C1 C 0.9148(3) 0.53827(19) 0.24766(17) 0.0151(6) Uani 1 1 d . . .
C2 C 0.8614(3) 0.51697(19) 0.16756(17) 0.0161(6) Uani 1 1 d . . .
C3 C 0.7140(3) 0.48093(19) 0.16698(18) 0.0165(6) Uani 1 1 d . . .
C4 C 0.6713(3) 0.48549(19) 0.24603(18) 0.0148(6) Uani 1 1 d . . .
C5 C 0.7929(3) 0.52257(18) 0.29528(17) 0.0146(6) Uani 1 1 d . . .
C6 C 1.0562(4) 0.5894(2) 0.2727(2) 0.0212(7) Uani 1 1 d . . .
C7 C 0.9380(4) 0.5442(2) 0.0974(2) 0.0259(7) Uani 1 1 d . . .
C8 C 0.6078(4) 0.4553(3) 0.0971(2) 0.0254(7) Uani 1 1 d . . .
C9 C 0.5161(4) 0.4632(2) 0.2667(2) 0.0213(7) Uani 1 1 d . . .
C10 C 0.7905(4) 0.5520(2) 0.37771(18) 0.0177(6) Uani 1 1 d . . .
C11 C 0.9362(4) 0.1917(2) 0.3479(2) 0.0227(7) Uani 1 1 d . . .
C12 C 0.8634(4) 0.3386(2) 0.44191(18) 0.0177(6) Uani 1 1 d . . .
C13 C 0.9230(4) 0.2877(3) 0.5161(2) 0.0249(7) Uani 1 1 d . . .
C14 C 0.6921(4) 0.3251(3) 0.4258(2) 0.0259(7) Uani 1 1 d . . .
C15 C 1.1629(4) 0.3210(2) 0.39100(19) 0.0207(7) Uani 1 1 d . . .
C16 C 1.2681(4) 0.2771(3) 0.3377(2) 0.0272(8) Uani 1 1 d . . .
C17 C 1.2124(4) 0.4163(3) 0.4090(2) 0.0260(7) Uani 1 1 d . . .
H6A H 1.039(5) 0.649(3) 0.268(2) 0.034(11) Uiso 1 1 d . . .
H6B H 1.134(4) 0.569(2) 0.248(2) 0.021(9) Uiso 1 1 d . . .
H6C H 1.096(4) 0.584(2) 0.331(2) 0.026(10) Uiso 1 1 d . . .
H7A H 0.909(5) 0.610(3) 0.087(2) 0.033(11) Uiso 1 1 d . . .
H7B H 0.912(4) 0.508(3) 0.056(2) 0.028(10) Uiso 1 1 d . . .
H7C H 1.051(5) 0.543(3) 0.113(2) 0.033(11) Uiso 1 1 d . . .
H8A H 0.522(5) 0.492(3) 0.092(2) 0.037(11) Uiso 1 1 d . . .
H8B H 0.570(6) 0.392(3) 0.104(3) 0.060(15) Uiso 1 1 d . . .
H8C H 0.660(4) 0.465(2) 0.055(2) 0.024(10) Uiso 1 1 d . . .
H9A H 0.446(5) 0.500(3) 0.242(2) 0.031(11) Uiso 1 1 d . . .
H9B H 0.509(5) 0.475(3) 0.323(2) 0.035(11) Uiso 1 1 d . . .
H9C H 0.485(4) 0.401(2) 0.258(2) 0.022(9) Uiso 1 1 d . . .
H10A H 0.767(5) 0.609(3) 0.379(2) 0.032(11) Uiso 1 1 d . . .
H10B H 0.886(4) 0.547(2) 0.407(2) 0.025(10) Uiso 1 1 d . . .
H10C H 0.713(4) 0.515(2) 0.405(2) 0.024(9) Uiso 1 1 d . . .
H11A H 0.997(5) 0.167(3) 0.392(3) 0.047(13) Uiso 1 1 d . . .
H11B H 0.977(5) 0.172(3) 0.296(3) 0.048(13) Uiso 1 1 d . . .
H11C H 0.840(5) 0.182(3) 0.345(2) 0.033(11) Uiso 1 1 d . . .
H12A H 0.879(4) 0.400(2) 0.4519(19) 0.014(8) Uiso 1 1 d . . .
H13A H 0.866(5) 0.312(2) 0.560(2) 0.032(11) Uiso 1 1 d . . .
H13B H 1.037(5) 0.300(3) 0.532(2) 0.037(11) Uiso 1 1 d . . .
H13C H 0.912(5) 0.234(3) 0.505(2) 0.036(12) Uiso 1 1 d . . .
H14A H 0.638(5) 0.355(3) 0.472(2) 0.039(11) Uiso 1 1 d . . .
H14B H 0.668(4) 0.270(3) 0.425(2) 0.023(10) Uiso 1 1 d . . .
H14C H 0.654(4) 0.352(3) 0.382(2) 0.029(10) Uiso 1 1 d . . .
H15A H 1.168(4) 0.292(2) 0.439(2) 0.025(10) Uiso 1 1 d . . .
H16A H 1.356(5) 0.284(3) 0.364(2) 0.040(12) Uiso 1 1 d . . .
H16B H 1.264(5) 0.300(3) 0.290(3) 0.042(12) Uiso 1 1 d . . .
H16C H 1.245(4) 0.218(3) 0.325(2) 0.023(10) Uiso 1 1 d . . .
H17A H 1.318(5) 0.422(3) 0.437(2) 0.037(11) Uiso 1 1 d . . .
H17B H 1.149(4) 0.448(2) 0.443(2) 0.019(9) Uiso 1 1 d . . .
H17C H 1.209(4) 0.447(2) 0.366(2) 0.021(10) Uiso 1 1 d . . .
H1 H 1.030(2) 0.388(2) 0.2536(19) 0.015(8) Uiso 1 1 d D . .

loop_
_atom_site_aniso_label
_atom_site_aniso_U_11
_atom_site_aniso_U_22
_atom_site_aniso_U_33
_atom_site_aniso_U_23
_atom_site_aniso_U_13
_atom_site_aniso_U_12
Ru1 0.01084(11) 0.01040(11) 0.01203(12) -0.00052(8) 0.00159(8) -0.00119(8)
Si1 0.0141(4) 0.0154(4) 0.0160(4) -0.0036(3) 0.0022(3) -0.0011(3)
P1 0.0152(4) 0.0131(4) 0.0155(4) 0.0026(3) 0.0029(3) -0.0002(3)
Cl1 0.0168(4) 0.0165(4) 0.0286(4) -0.0042(3) 0.0021(3) -0.0066(3)
Cl2 0.0165(4) 0.0275(4) 0.0246(4) -0.0048(3) 0.0079(3) -0.0037(3)
Cl3 0.0295(4) 0.0169(4) 0.0305(4) -0.0035(3) 0.0081(3) 0.0044(3)
Cl4 0.0231(4) 0.0318(4) 0.0161(4) -0.0076(3) -0.0003(3) -0.0035(3)
C1 0.0165(14) 0.0093(13) 0.0199(15) 0.0012(11) 0.0037(12) 0.0000(10)
C2 0.0187(15) 0.0130(14) 0.0168(15) 0.0030(11) 0.0028(12) 0.0039(11)
C3 0.0177(15) 0.0130(14) 0.0183(15) 0.0032(11) -0.0001(12) 0.0054(11)
C4 0.0124(14) 0.0129(13) 0.0193(15) -0.0010(11) 0.0021(11) 0.0009(11)
C5 0.0141(14) 0.0107(13) 0.0196(15) 0.0009(11) 0.0038(11) 0.0020(11)
C6 0.0152(15) 0.0141(15) 0.035(2) -0.0026(14) 0.0045(14) -0.0023(12)
C7 0.033(2) 0.0248(18) 0.0223(18) 0.0059(14) 0.0130(15) 0.0030(15)
C8 0.0241(18) 0.0307(19) 0.0197(18) -0.0011(14) -0.0053(14) 0.0048(15)
C9 0.0127(15) 0.0219(17) 0.0301(19) -0.0008(14) 0.0057(13) -0.0006(12)
C10 0.0219(16) 0.0150(15) 0.0163(16) -0.0038(12) 0.0022(13) 0.0027(12)
C11 0.0293(19) 0.0135(15) 0.0256(18) 0.0046(13) 0.0039(15) -0.0013(13)
C12 0.0204(16) 0.0153(15) 0.0183(16) 0.0016(12) 0.0059(12) -0.0010(12)
C13 0.030(2) 0.0281(19) 0.0163(17) 0.0026(14) 0.0030(14) -0.0048(15)
C14 0.0217(17) 0.029(2) 0.028(2) 0.0066(16) 0.0073(15) -0.0029(15)
C15 0.0168(15) 0.0274(17) 0.0172(16) 0.0073(13) -0.0011(12) 0.0017(13)
C16 0.0201(18) 0.035(2) 0.027(2) 0.0047(16) 0.0032(15) 0.0072(15)
C17 0.0218(18) 0.0335(19) 0.0218(18) -0.0031(15) -0.0017(14) -0.0044(15)
